data_7154067
loop_
_publ_author_name
'Atzori, Matteo'
'Pop, Flavia'
'Cauchy, Thomas'
'Mercuri, Maria Laura'
'Avarvari, Narcis'

_publ_section_title
;
 Thiophene-benzoquinones: synthesis, crystal structures and preliminary
 coordination chemistry of derived anilate ligands.
;
_journal_issue 43
_journal_name_full 'Organic &amp; biomolecular chemistry'
_journal_page_first 8752
_journal_page_last 8763
_journal_paper_doi 10.1039/c4ob01582g
_journal_volume 12
_journal_year 2014
_chemical_formula_moiety 'C36 H32 O8 S4'
_chemical_formula_sum 'C36 H32 O8 S4'
_chemical_formula_weight 720.86
_chemical_name_systematic
;
 ?
;
_space_group_IT_number 14
_symmetry_cell_setting monoclinic
_symmetry_space_group_name_Hall '-P 2yab'
_symmetry_space_group_name_H-M 'P 1 21/a 1'
_atom_sites_solution_hydrogens geom
_atom_sites_solution_primary direct
_atom_sites_solution_secondary difmap
_audit_creation_method SHELXL-97
_cell_angle_alpha 90.00
_cell_angle_beta 112.199(11)
_cell_angle_gamma 90.00
_cell_formula_units_Z 4
_cell_length_a 7.6923(7)
_cell_length_b 46.482(6)
_cell_length_c 9.9383(17)
_cell_measurement_reflns_used 6434
_cell_measurement_temperature 293(2)
_cell_measurement_theta_max 25.00
_cell_measurement_theta_min 2.21
_cell_volume 3290.1(8)
_computing_cell_refinement 'Dirax/lsq (Duisenberg & Schreurs, 1989-2000)'
_computing_data_collection KappaCCD
_computing_data_reduction 'Denzo and Scalepak'
_computing_structure_refinement 'SHELXL-97 (Sheldrick, 1997)'
_computing_structure_solution 'SHELXS-97 (Sheldrick, 1997)'
_diffrn_ambient_temperature 293(2)
_diffrn_measured_fraction_theta_full 0.921
_diffrn_measured_fraction_theta_max 0.921
_diffrn_measurement_device_type 'Nonius Kappa CCD'
_diffrn_measurement_method 'phi and omega scans'
_diffrn_radiation_monochromator graphite
_diffrn_radiation_source 'fine-focus sealed tube'
_diffrn_radiation_type MoK\a
_diffrn_radiation_wavelength 0.71073
_diffrn_reflns_av_R_equivalents 0.0440
_diffrn_reflns_av_sigmaI/netI 0.0526
_diffrn_reflns_limit_h_max 8
_diffrn_reflns_limit_h_min -9
_diffrn_reflns_limit_k_max 55
_diffrn_reflns_limit_k_min -55
_diffrn_reflns_limit_l_max 11
_diffrn_reflns_limit_l_min -11
_diffrn_reflns_number 18708
_diffrn_reflns_theta_full 25.00
_diffrn_reflns_theta_max 25.00
_diffrn_reflns_theta_min 2.21
_exptl_absorpt_coefficient_mu 0.343
_exptl_absorpt_correction_T_max 0.7452
_exptl_absorpt_correction_T_min 0.5662
_exptl_absorpt_correction_type multi-scan
_exptl_absorpt_process_details sadabs
_exptl_crystal_colour violet
_exptl_crystal_density_diffrn 1.455
_exptl_crystal_density_meas ?
_exptl_crystal_density_method 'not measured'
_exptl_crystal_description prism
_exptl_crystal_F_000 1504
_exptl_crystal_size_max 0.5
_exptl_crystal_size_mid 0.2
_exptl_crystal_size_min 0.2
_refine_diff_density_max 0.574
_refine_diff_density_min -0.380
_refine_diff_density_rms 0.067
_refine_ls_extinction_method none
_refine_ls_goodness_of_fit_ref 1.040
_refine_ls_hydrogen_treatment constr
_refine_ls_matrix_type full
_refine_ls_number_parameters 446
_refine_ls_number_reflns 5332
_refine_ls_number_restraints 0
_refine_ls_restrained_S_all 1.040
_refine_ls_R_factor_all 0.0978
_refine_ls_R_factor_gt 0.0589
_refine_ls_shift/su_max 0.007
_refine_ls_shift/su_mean 0.001
_refine_ls_structure_factor_coef Fsqd
_refine_ls_weighting_details 'calc w=1/[\s^2^(Fo^2^)+(0.0864P)^2^+3.4653P] where P=(Fo^2^+2Fc^2^)/3'
_refine_ls_weighting_scheme calc
_refine_ls_wR_factor_gt 0.1564
_refine_ls_wR_factor_ref 0.1712
_reflns_number_gt 3524
_reflns_number_total 5332
_reflns_threshold_expression >2sigma(I)
_cod_data_source_file c4ob01582g2.cif
_cod_data_source_block 3b
_cod_depositor_comments
;
The following automatic conversions were performed:

'_symmetry_cell_setting' value 'Monoclinic' changed to 'monoclinic'
according to
/usr/data/users/saulius/crontab/automatic-downloads/rss-feeds/RSC/lib/dictionaries/cif_core.dic
dictionary named 'cif_core.dic' version 2.4.2 from 2011-04-26.

Automatic conversion script
Id: cif_fix_values 2281 2013-09-26 08:29:07Z andrius 

 Adding full bibliography for 7154065--7154070.cif.

The following automatic conversions were performed:

'_exptl_crystal_density_meas' value 'not measured' was changed to '?'
- the value is perceived as not measured.

Automatic conversion script
Id: cif_fix_values 3008 2015-01-20 13:52:24Z robertas 
;
_cod_original_sg_symbol_H-M P21/a
_cod_database_code 7154067

loop_
_symmetry_equiv_pos_as_xyz
'x, y, z'
'-x+1/2, y+1/2, -z'
'-x, -y, -z'
'x-1/2, -y-1/2, z'

loop_
_atom_site_label
_atom_site_type_symbol
_atom_site_fract_x
_atom_site_fract_y
_atom_site_fract_z
_atom_site_U_iso_or_equiv
_atom_site_adp_type
_atom_site_occupancy
_atom_site_symmetry_multiplicity
_atom_site_calc_flag
_atom_site_refinement_flags
_atom_site_disorder_assembly
_atom_site_disorder_group
C3C C 0.6945(14) 0.00662(19) 0.5836(10) 0.071(2) Uani 0.64 1 d P A 2
H3C H 0.6137 0.0107 0.4889 0.085 Uiso 0.64 1 calc PR A 2
S1A S 0.8197(8) 0.00326(9) 0.5694(5) 0.0760(12) Uani 0.36 1 d P A 1
S1C S 0.8284(3) 0.01121(4) 0.8573(2) 0.0488(6) Uani 0.64 1 d P A 2
C3A C 0.742(2) 0.0108(4) 0.8136(18) 0.0488(6) Uani 0.36 1 d P A 1
H3A H 0.7071 0.0184 0.8863 0.059 Uiso 0.36 1 calc PR A 1
S2A S 0.78658(15) 0.16356(2) 0.89425(11) 0.0432(3) Uani 1 1 d . . .
S1B S 0.32224(17) 0.07875(2) 0.66822(11) 0.0461(3) Uani 1 1 d . . .
S2B S 0.23179(19) 0.22942(2) 0.58209(12) 0.0563(4) Uani 1 1 d . . .
O4A O 0.8122(3) 0.14893(5) 0.6380(2) 0.0329(6) Uani 1 1 d . . .
O2B O 0.3418(4) 0.18183(5) 1.0929(3) 0.0410(7) Uani 1 1 d . . .
O4B O 0.3121(4) 0.12192(5) 1.0772(2) 0.0374(6) Uani 1 1 d . . .
C10A C 0.7989(5) 0.10901(7) 0.7789(3) 0.0272(8) Uani 1 1 d . . .
O3B O 0.2455(4) 0.21651(5) 0.8566(3) 0.0388(7) Uani 1 1 d . . .
O1A O 0.8582(4) 0.06646(6) 0.9184(3) 0.0507(8) Uani 1 1 d . . .
O1B O 0.3139(4) 0.13396(5) 0.6130(3) 0.0406(7) Uani 1 1 d . . .
C9A C 0.8052(5) 0.11997(7) 0.6555(4) 0.0286(8) Uani 1 1 d . . .
C10B C 0.2410(5) 0.17609(7) 0.7144(4) 0.0284(8) Uani 1 1 d . . .
C5B C 0.2862(5) 0.12539(7) 0.8352(4) 0.0276(8) Uani 1 1 d . . .
O2A O 0.8695(5) 0.11233(6) 0.4456(3) 0.0559(8) Uani 1 1 d . . .
C12A C 0.7599(4) 0.11557(7) 1.0266(3) 0.0215(7) Uani 1 1 d . . .
H12A H 0.7564 0.0964 1.0516 0.026 Uiso 1 1 calc R . .
C7A C 0.8268(6) 0.10151(8) 0.5414(4) 0.0371(9) Uani 1 1 d . . .
C7B C 0.2966(5) 0.17009(8) 0.9744(4) 0.0313(8) Uani 1 1 d . . .
C17B C 0.2479(5) 0.13065(8) 1.1907(4) 0.0340(9) Uani 1 1 d . . .
H17A H 0.1270 0.1401 1.1489 0.041 Uiso 1 1 calc R . .
H17B H 0.3368 0.1439 1.2572 0.041 Uiso 1 1 calc R . .
C9B C 0.2511(5) 0.18745(7) 0.8418(4) 0.0293(8) Uani 1 1 d . . .
C5A C 0.7973(5) 0.05770(8) 0.6722(4) 0.0336(9) Uani 1 1 d . A .
C11A C 0.7832(5) 0.12634(7) 0.8964(3) 0.0284(8) Uani 1 1 d . . .
C3B C 0.2897(6) 0.07256(8) 0.9129(4) 0.0397(10) Uani 1 1 d . . .
H3B H 0.2792 0.0762 1.0016 0.048 Uiso 1 1 calc R . .
O3A O 0.7988(5) 0.05294(6) 0.4405(3) 0.0637(10) Uani 1 1 d . . .
C12B C 0.1512(5) 0.18199(8) 0.4388(4) 0.0365(9) Uani 1 1 d . . .
H12B H 0.1283 0.1627 0.4135 0.044 Uiso 1 1 calc R . .
C6B C 0.2893(5) 0.13818(8) 0.9601(4) 0.0293(8) Uani 1 1 d . . .
C8A C 0.8194(5) 0.07702(8) 0.7984(4) 0.0330(9) Uani 1 1 d . . .
C8B C 0.2814(5) 0.14442(8) 0.7134(4) 0.0298(8) Uani 1 1 d . . .
C6A C 0.8015(5) 0.07005(8) 0.5503(4) 0.0376(9) Uani 1 1 d . . .
C11B C 0.2075(5) 0.19246(8) 0.5823(4) 0.0316(9) Uani 1 1 d . . .
C4B C 0.2970(5) 0.09442(8) 0.8180(4) 0.0312(8) Uani 1 1 d . . .
C4A C 0.7843(6) 0.02677(8) 0.6904(4) 0.0396(10) Uani 1 1 d . . .
C2B C 0.2994(6) 0.04488(8) 0.8618(4) 0.0459(11) Uani 1 1 d . . .
H2B H 0.2926 0.0282 0.9112 0.055 Uiso 1 1 calc R . .
C17A C 0.7611(7) 0.06186(10) 0.2953(4) 0.0551(12) Uani 1 1 d . . .
H17C H 0.8680 0.0721 0.2900 0.066 Uiso 1 1 calc R . .
H17D H 0.6527 0.0745 0.2615 0.066 Uiso 1 1 calc R . .
C14A C 0.7578(5) 0.16577(9) 1.0533(4) 0.0412(10) Uani 1 1 d . . .
H14A H 0.7524 0.1831 1.0980 0.049 Uiso 1 1 calc R . .
C18A C 0.7240(7) 0.03542(10) 0.2049(4) 0.0588(13) Uani 1 1 d . . .
H18A H 0.6962 0.0406 0.1054 0.088 Uiso 1 1 calc R . .
H18B H 0.6190 0.0253 0.2122 0.088 Uiso 1 1 calc R . .
H18C H 0.8328 0.0232 0.2387 0.088 Uiso 1 1 calc R . .
C15A C 0.6649(6) 0.16143(8) 0.5123(4) 0.0421(10) Uani 1 1 d . . .
H15A H 0.5428 0.1559 0.5114 0.051 Uiso 1 1 calc R . .
H15B H 0.6753 0.1544 0.4238 0.051 Uiso 1 1 calc R . .
C2A C 0.7733(7) -0.02158(9) 0.7816(5) 0.0557(12) Uani 1 1 d . . .
H2A1 H 0.8029 -0.0366 0.8482 0.067 Uiso 0.36 1 calc PR A 1
H2A2 H 0.7593 -0.0374 0.8341 0.067 Uiso 0.64 1 d PR A 2
C13A C 0.7432(5) 0.14013(9) 1.1093(4) 0.0395(10) Uani 1 1 d . . .
H13A H 0.7237 0.1383 1.1957 0.047 Uiso 1 1 calc R . .
C13B C 0.1340(6) 0.20429(9) 0.3384(4) 0.0476(11) Uani 1 1 d . . .
H13B H 0.0980 0.2012 0.2391 0.057 Uiso 1 1 calc R . .
C1B C 0.3198(6) 0.04495(9) 0.7326(4) 0.0496(11) Uani 1 1 d . . .
H1B H 0.3312 0.0284 0.6843 0.060 Uiso 1 1 calc R . .
C18B C 0.2322(6) 0.10405(9) 1.2685(4) 0.0466(11) Uani 1 1 d . . .
H18D H 0.1881 0.1089 1.3440 0.070 Uiso 1 1 calc R . .
H18E H 0.3531 0.0950 1.3105 0.070 Uiso 1 1 calc R . .
H18F H 0.1453 0.0910 1.2012 0.070 Uiso 1 1 calc R . .
C15B C 0.1084(5) 0.22807(8) 0.9085(4) 0.0388(10) Uani 1 1 d . . .
H15C H 0.0850 0.2145 0.9738 0.047 Uiso 1 1 calc R . .
H15D H -0.0089 0.2316 0.8274 0.047 Uiso 1 1 calc R . .
C16B C 0.1827(7) 0.25554(10) 0.9866(6) 0.0731(16) Uani 1 1 d . . .
H16A H 0.0931 0.2635 1.0223 0.110 Uiso 1 1 calc R . .
H16B H 0.2042 0.2689 0.9210 0.110 Uiso 1 1 calc R . .
H16C H 0.2987 0.2519 1.0666 0.110 Uiso 1 1 calc R . .
C1A C 0.7507(11) -0.02340(11) 0.6479(5) 0.107(3) Uani 1 1 d . A .
H1A1 H 0.6956 -0.0397 0.5946 0.129 Uiso 0.36 1 calc PR B 1
H1A2 H 0.7686 -0.0397 0.6006 0.129 Uiso 0.64 1 d PR B 2
C14B C 0.1744(7) 0.23025(9) 0.3995(5) 0.0585(13) Uani 1 1 d . . .
H14B H 0.1714 0.2470 0.3476 0.070 Uiso 1 1 calc R . .
C16A C 0.6834(6) 0.19305(9) 0.5189(5) 0.0618(14) Uani 1 1 d . . .
H16D H 0.5883 0.2014 0.4347 0.093 Uiso 1 1 calc R . .
H16E H 0.8052 0.1984 0.5214 0.093 Uiso 1 1 calc R . .
H16F H 0.6686 0.2000 0.6050 0.093 Uiso 1 1 calc R . .

loop_
_atom_site_aniso_label
_atom_site_aniso_U_11
_atom_site_aniso_U_22
_atom_site_aniso_U_33
_atom_site_aniso_U_23
_atom_site_aniso_U_13
_atom_site_aniso_U_12
C3C 0.087(7) 0.053(5) 0.078(6) -0.002(4) 0.037(5) 0.002(5)
S1A 0.106(4) 0.041(2) 0.077(3) 0.0001(18) 0.031(3) -0.001(2)
S1C 0.0956(18) 0.0182(7) 0.0433(13) 0.0036(9) 0.0385(11) 0.0028(12)
C3A 0.0956(18) 0.0182(7) 0.0433(13) 0.0036(9) 0.0385(11) 0.0028(12)
S2A 0.0542(7) 0.0325(6) 0.0423(6) -0.0020(4) 0.0177(5) -0.0009(5)
S1B 0.0775(8) 0.0262(6) 0.0446(6) -0.0046(4) 0.0345(6) 0.0006(5)
S2B 0.0968(10) 0.0293(6) 0.0421(6) -0.0018(5) 0.0255(6) -0.0076(6)
O4A 0.0409(15) 0.0243(14) 0.0299(13) 0.0024(10) 0.0094(11) -0.0024(11)
O2B 0.0553(17) 0.0343(15) 0.0336(15) -0.0093(12) 0.0169(12) -0.0014(13)
O4B 0.0531(17) 0.0310(15) 0.0351(14) 0.0015(12) 0.0248(12) 0.0067(12)
C10A 0.0275(19) 0.0257(19) 0.0262(18) -0.0004(15) 0.0075(15) 0.0023(16)
O3B 0.0554(17) 0.0239(14) 0.0466(15) -0.0080(12) 0.0301(13) -0.0057(13)
O1A 0.091(2) 0.0293(15) 0.0325(15) 0.0054(12) 0.0245(14) 0.0075(15)
O1B 0.0678(19) 0.0244(14) 0.0383(15) -0.0015(11) 0.0300(13) 0.0044(13)
C9A 0.034(2) 0.0211(19) 0.0290(18) 0.0024(15) 0.0104(15) -0.0034(16)
C10B 0.0291(19) 0.0228(19) 0.035(2) -0.0072(15) 0.0138(16) -0.0042(16)
C5B 0.030(2) 0.0243(19) 0.0305(19) -0.0027(15) 0.0137(15) -0.0003(16)
O2A 0.099(2) 0.0339(16) 0.0468(17) 0.0033(13) 0.0417(17) 0.0002(16)
C12A 0.0195(17) 0.0187(17) 0.0297(17) -0.0104(14) 0.0133(14) -0.0063(14)
C7A 0.054(3) 0.026(2) 0.031(2) 0.0072(17) 0.0164(18) -0.0004(18)
C7B 0.028(2) 0.033(2) 0.036(2) -0.0088(17) 0.0155(16) -0.0021(17)
C17B 0.042(2) 0.036(2) 0.0256(18) -0.0033(16) 0.0148(16) 0.0019(18)
C9B 0.033(2) 0.0200(19) 0.039(2) -0.0057(16) 0.0181(16) -0.0040(16)
C5A 0.044(2) 0.027(2) 0.0278(19) 0.0006(15) 0.0120(16) 0.0008(17)
C11A 0.0272(19) 0.0256(19) 0.0277(18) 0.0017(15) 0.0049(15) 0.0008(16)
C3B 0.058(3) 0.029(2) 0.040(2) -0.0008(17) 0.0266(19) 0.0004(19)
O3A 0.131(3) 0.0288(16) 0.0335(15) 0.0004(13) 0.0336(17) -0.0015(17)
C12B 0.046(2) 0.027(2) 0.032(2) 0.0026(16) 0.0099(17) 0.0003(18)
C6B 0.032(2) 0.0248(19) 0.033(2) 0.0021(16) 0.0143(15) 0.0032(16)
C8A 0.040(2) 0.026(2) 0.033(2) 0.0042(17) 0.0151(17) 0.0010(17)
C8B 0.035(2) 0.026(2) 0.0294(19) -0.0023(16) 0.0135(16) -0.0016(16)
C6A 0.052(2) 0.031(2) 0.028(2) -0.0051(17) 0.0140(17) -0.0008(19)
C11B 0.033(2) 0.027(2) 0.036(2) -0.0025(16) 0.0145(16) -0.0001(17)
C4B 0.035(2) 0.029(2) 0.0308(19) -0.0024(16) 0.0135(16) 0.0006(17)
C4A 0.055(3) 0.028(2) 0.032(2) 0.0011(17) 0.0126(18) -0.0002(19)
C2B 0.072(3) 0.026(2) 0.042(2) 0.0054(18) 0.024(2) 0.001(2)
C17A 0.079(3) 0.050(3) 0.041(2) -0.003(2) 0.028(2) -0.004(2)
C14A 0.042(2) 0.037(2) 0.040(2) -0.0094(18) 0.0108(18) 0.0016(19)
C18A 0.090(4) 0.051(3) 0.040(2) -0.011(2) 0.031(2) -0.010(3)
C15A 0.045(2) 0.038(2) 0.037(2) 0.0117(18) 0.0082(18) 0.0066(19)
C2A 0.090(4) 0.029(2) 0.059(3) 0.004(2) 0.040(3) 0.001(2)
C13A 0.041(2) 0.048(3) 0.032(2) 0.0027(19) 0.0172(17) 0.001(2)
C13B 0.067(3) 0.041(3) 0.031(2) -0.0048(19) 0.0142(19) 0.001(2)
C1B 0.077(3) 0.026(2) 0.051(3) -0.0069(19) 0.030(2) 0.001(2)
C18B 0.066(3) 0.044(3) 0.036(2) 0.0025(19) 0.027(2) 0.004(2)
C15B 0.042(2) 0.028(2) 0.047(2) -0.0032(18) 0.0171(19) 0.0026(18)
C16B 0.064(3) 0.047(3) 0.124(5) -0.048(3) 0.053(3) -0.018(3)
C1A 0.238(8) 0.034(3) 0.049(3) -0.010(2) 0.054(4) -0.038(4)
C14B 0.096(4) 0.035(3) 0.044(2) 0.009(2) 0.026(2) -0.001(2)
C16A 0.056(3) 0.033(2) 0.087(3) 0.021(2) 0.016(3) 0.005(2)

loop_
_atom_type_symbol
_atom_type_description
_atom_type_scat_dispersion_real
_atom_type_scat_dispersion_imag
_atom_type_scat_source
C C 0.0033 0.0016 'International Tables Vol C Tables 4.2.6.8 and 6.1.1.4'
H H 0.0000 0.0000 'International Tables Vol C Tables 4.2.6.8 and 6.1.1.4'
O O 0.0106 0.0060 'International Tables Vol C Tables 4.2.6.8 and 6.1.1.4'
S S 0.1246 0.1234 'International Tables Vol C Tables 4.2.6.8 and 6.1.1.4'

loop_
_geom_angle_atom_site_label_1
_geom_angle_atom_site_label_2
_geom_angle_atom_site_label_3
_geom_angle
C4A C3C C1A 108.4(7)
C4A C3C H3C 125.8
C1A C3C H3C 125.8
C1A S1A C4A 89.0(3)
C2A S1C C4A 91.4(2)
C4A C3A C2A 101.6(11)
C4A C3A H3A 129.2
C2A C3A H3A 129.2
C14A S2A C11A 92.39(19)
C1B S1B C4B 92.56(19)
C14B S2B C11B 92.24(19)
C9A O4A C15A 116.7(3)
C6B O4B C17B 123.1(3)
C9A C10A C11A 124.2(3)
C9A C10A C8A 117.1(3)
C11A C10A C8A 118.7(3)
C9B O3B C15B 117.7(3)
C10A C9A O4A 120.5(3)
C10A C9A C7A 122.1(3)
O4A C9A C7A 117.0(3)
C9B C10B C11B 124.8(3)
C9B C10B C8B 116.8(3)
C11B C10B C8B 118.2(3)
C6B C5B C4B 123.7(3)
C6B C5B C8B 117.8(3)
C4B C5B C8B 118.5(3)
C13A C12A C11A 107.5(3)
C13A C12A H12A 126.2
C11A C12A H12A 126.2
O2A C7A C9A 119.8(3)
O2A C7A C6A 122.1(3)
C9A C7A C6A 118.1(3)
O2B C7B C9B 120.2(3)
O2B C7B C6B 121.6(3)
C9B C7B C6B 118.2(3)
O4B C17B C18B 106.9(3)
O4B C17B H17A 110.3
C18B C17B H17A 110.3
O4B C17B H17B 110.3
C18B C17B H17B 110.3
H17A C17B H17B 108.6
C10B C9B O3B 119.8(3)
C10B C9B C7B 122.5(3)
O3B C9B C7B 117.0(3)
C6A C5A C4A 123.8(3)
C6A C5A C8A 117.5(3)
C4A C5A C8A 118.6(3)
C10A C11A C12A 126.4(3)
C10A C11A S2A 122.4(3)
C12A C11A S2A 111.2(2)
C2B C3B C4B 113.7(3)
C2B C3B H3B 123.2
C4B C3B H3B 123.2
C6A O3A C17A 125.9(3)
C13B C12B C11B 111.9(3)
C13B C12B H12B 124.1
C11B C12B H12B 124.1
O4B C6B C5B 119.6(3)
O4B C6B C7B 119.3(3)
C5B C6B C7B 120.4(3)
O1A C8A C5A 119.1(3)
O1A C8A C10A 120.1(3)
C5A C8A C10A 120.8(3)
O1B C8B C5B 118.6(3)
O1B C8B C10B 120.1(3)
C5B C8B C10B 121.2(3)
O3A C6A C5A 118.5(3)
O3A C6A C7A 119.8(3)
C5A C6A C7A 121.4(3)
C12B C11B C10B 127.9(3)
C12B C11B S2B 109.5(3)
C10B C11B S2B 122.6(3)
C3B C4B C5B 128.2(3)
C3B C4B S1B 108.6(3)
C5B C4B S1B 123.2(3)
C3C C4A C5A 127.5(5)
C3C C4A C3A 95.0(8)
C5A C4A C3A 127.5(7)
C3C C4A S1A 37.0(4)
C5A C4A S1A 120.2(3)
C3A C4A S1A 112.3(7)
C3C C4A S1C 108.3(4)
C5A C4A S1C 122.4(3)
C3A C4A S1C 21.9(6)
S1A C4A S1C 112.4(3)
C1B C2B C3B 112.7(4)
C1B C2B H2B 123.7
C3B C2B H2B 123.7
O3A C17A C18A 107.0(4)
O3A C17A H17C 110.3
C18A C17A H17C 110.3
O3A C17A H17D 110.3
C18A C17A H17D 110.3
H17C C17A H17D 108.6
C13A C14A S2A 113.5(3)
C13A C14A H14A 123.2
S2A C14A H14A 123.2
C17A C18A H18A 109.5
C17A C18A H18B 109.5
H18A C18A H18B 109.5
C17A C18A H18C 109.5
H18A C18A H18C 109.5
H18B C18A H18C 109.5
O4A C15A C16A 109.2(3)
O4A C15A H15A 109.8
C16A C15A H15A 109.8
O4A C15A H15B 109.8
C16A C15A H15B 109.8
H15A C15A H15B 108.3
C1A C2A C3A 107.6(7)
C1A C2A S1C 116.0(4)
C3A C2A S1C 22.5(6)
C1A C2A H2A1 126.2
C3A C2A H2A1 126.2
S1C C2A H2A1 114.3
C1A C2A H2A2 122.1
C3A C2A H2A2 125.6
S1C C2A H2A2 121.9
H2A1 C2A H2A2 19.4
C14A C13A C12A 115.4(3)
C14A C13A H13A 122.3
C12A C13A H13A 122.3
C14B C13B C12B 113.6(4)
C14B C13B H13B 123.2
C12B C13B H13B 123.2
C2B C1B S1B 112.4(3)
C2B C1B H1B 123.8
S1B C1B H1B 123.8
C17B C18B H18D 109.5
C17B C18B H18E 109.5
H18D C18B H18E 109.5
C17B C18B H18F 109.5
H18D C18B H18F 109.5
H18E C18B H18F 109.5
O3B C15B C16B 108.5(3)
O3B C15B H15C 110.0
C16B C15B H15C 110.0
O3B C15B H15D 110.0
C16B C15B H15D 110.0
H15C C15B H15D 108.4
C15B C16B H16A 109.5
C15B C16B H16B 109.5
H16A C16B H16B 109.5
C15B C16B H16C 109.5
H16A C16B H16C 109.5
H16B C16B H16C 109.5
C2A C1A C3C 106.3(5)
C2A C1A S1A 119.9(4)
C3C C1A S1A 37.8(3)
C2A C1A H1A1 120.0
C3C C1A H1A1 120.7
S1A C1A H1A1 120.0
C2A C1A H1A2 126.3
C3C C1A H1A2 127.4
S1A C1A H1A2 103.8
H1A1 C1A H1A2 33.9
C13B C14B S2B 112.8(3)
C13B C14B H14B 123.6
S2B C14B H14B 123.6
C15A C16A H16D 109.5
C15A C16A H16E 109.5
H16D C16A H16E 109.5
C15A C16A H16F 109.5
H16D C16A H16F 109.5
H16E C16A H16F 109.5

loop_
_geom_bond_atom_site_label_1
_geom_bond_atom_site_label_2
_geom_bond_distance
C3C C4A 1.388(9)
C3C C1A 1.528(10)
C3C H3C 0.9300
S1A C1A 1.655(7)
S1A C4A 1.721(6)
S1C C2A 1.682(5)
S1C C4A 1.722(4)
C3A C4A 1.568(18)
C3A C2A 1.575(18)
C3A H3A 0.9300
S2A C14A 1.680(4)
S2A C11A 1.730(4)
S1B C1B 1.699(4)
S1B C4B 1.732(4)
S2B C14B 1.698(4)
S2B C11B 1.728(4)
O4A C9A 1.361(4)
O4A C15A 1.454(4)
O2B C7B 1.223(4)
O4B C6B 1.342(4)
O4B C17B 1.449(4)
C10A C9A 1.346(5)
C10A C11A 1.460(5)
C10A C8A 1.500(5)
O3B C9B 1.361(4)
O3B C15B 1.442(4)
O1A C8A 1.218(4)
O1B C8B 1.219(4)
C9A C7A 1.481(5)
C10B C9B 1.347(5)
C10B C11B 1.454(5)
C10B C8B 1.505(5)
C5B C6B 1.368(5)
C5B C4B 1.456(5)
C5B C8B 1.488(5)
O2A C7A 1.227(4)
C12A C13A 1.440(5)
C12A C11A 1.461(5)
C12A H12A 0.9300
C7A C6A 1.482(5)
C7B C9B 1.471(5)
C7B C6B 1.489(5)
C17B C18B 1.487(5)
C17B H17A 0.9700
C17B H17B 0.9700
C5A C6A 1.352(5)
C5A C4A 1.458(5)
C5A C8A 1.500(5)
C3B C2B 1.396(5)
C3B C4B 1.403(5)
C3B H3B 0.9300
O3A C6A 1.344(4)
O3A C17A 1.422(5)
C12B C13B 1.410(5)
C12B C11B 1.411(5)
C12B H12B 0.9300
C2B C1B 1.351(6)
C2B H2B 0.9300
C17A C18A 1.485(6)
C17A H17C 0.9700
C17A H17D 0.9700
C14A C13A 1.338(6)
C14A H14A 0.9300
C18A H18A 0.9600
C18A H18B 0.9600
C18A H18C 0.9600
C15A C16A 1.476(5)
C15A H15A 0.9700
C15A H15B 0.9700
C2A C1A 1.277(6)
C2A H2A1 0.9300
C2A H2A2 0.9300
C13A H13A 0.9300
C13B C14B 1.333(6)
C13B H13B 0.9300
C1B H1B 0.9300
C18B H18D 0.9600
C18B H18E 0.9600
C18B H18F 0.9600
C15B C16B 1.491(5)
C15B H15C 0.9700
C15B H15D 0.9700
C16B H16A 0.9600
C16B H16B 0.9600
C16B H16C 0.9600
C1A H1A1 0.9300
C1A H1A2 0.9300
C14B H14B 0.9300
C16A H16D 0.9600
C16A H16E 0.9600
C16A H16F 0.9600
